data_2213350
loop_
_publ_author_name
'Garden, Simon J.'
'Corr\^ea, Marilza B.'
'Pinto, Angelo C.'
'Wardell, James L.'
'Low, John N.'
'Glidewell, Christopher'

_publ_section_title
;
 Ethyl <i>N</i>-[2-(2-hydroxymethyl-1,3-dioxolan-2-yl)phenyl]carbamate
;
_journal_coeditor_code HB2361
_journal_issue 5
_journal_name_full 'Acta Crystallographica Section E'
_journal_page_first o2453
_journal_page_last o2454
_journal_paper_doi 10.1107/S1600536807016467
_journal_volume 63
_journal_year 2007
_chemical_formula_iupac 'C13 H17 N O5'
_chemical_formula_moiety 'C13 H17 N O5'
_chemical_formula_sum 'C13 H17 N O5'
_chemical_formula_weight 267.28
_chemical_name_systematic
;
Ethyl N-[2-(2-hydroxymethyl-1,3-dioxolan-2-yl)phenyl]carbamate
;
_space_group_IT_number 14
_symmetry_cell_setting monoclinic
_symmetry_space_group_name_Hall '-P 2yn'
_symmetry_space_group_name_H-M 'P 1 21/n 1'
_atom_sites_solution_hydrogens difmap
_atom_sites_solution_primary direct
_atom_sites_solution_secondary difmap
_cell_angle_alpha 90.00
_cell_angle_beta 94.1400(17)
_cell_angle_gamma 90.00
_cell_formula_units_Z 4
_cell_length_a 7.4469(2)
_cell_length_b 20.2814(6)
_cell_length_c 8.3443(3)
_cell_measurement_reflns_used 7223
_cell_measurement_temperature 120(2)
_cell_measurement_theta_max 27.48
_cell_measurement_theta_min 2.91
_cell_volume 1256.98(7)
_computing_cell_refinement 'DENZO (Otwinowski & Minor, 1997) and COLLECT'
_computing_data_collection 'COLLECT (Hooft, 1999)'
_computing_data_reduction 'DENZO and COLLECT'
_computing_molecular_graphics 'PLATON (Spek, 2003)'
_computing_publication_material 'SHELXL97 and PRPKAPPA (Ferguson, 1999)'
_computing_structure_refinement 'OSCAIL and SHELXL97 (Sheldrick, 1997)'
_computing_structure_solution 'OSCAIL (McArdle, 2003) and SHELXS97 (Sheldrick, 1997)'
_diffrn_ambient_temperature 120(2)
_diffrn_detector_area_resol_mean 9.091
_diffrn_measured_fraction_theta_full 0.998
_diffrn_measured_fraction_theta_max 0.994
_diffrn_measurement_device_type 'Bruker--Nonius KappaCCD'
_diffrn_measurement_method '\f and \w'
_diffrn_radiation_monochromator graphite
_diffrn_radiation_source 'Bruker-Nonius FR591 rotating anode'
_diffrn_radiation_type 'Mo K\a'
_diffrn_radiation_wavelength 0.71073
_diffrn_reflns_av_R_equivalents 0.0427
_diffrn_reflns_av_sigmaI/netI 0.0342
_diffrn_reflns_limit_h_max 9
_diffrn_reflns_limit_h_min -9
_diffrn_reflns_limit_k_max 25
_diffrn_reflns_limit_k_min -26
_diffrn_reflns_limit_l_max 10
_diffrn_reflns_limit_l_min -10
_diffrn_reflns_number 15419
_diffrn_reflns_theta_full 25.00
_diffrn_reflns_theta_max 27.48
_diffrn_reflns_theta_min 2.92
_diffrn_standards_decay_% 0
_diffrn_standards_number 0
_exptl_absorpt_coefficient_mu 0.109
_exptl_absorpt_correction_T_max 0.991
_exptl_absorpt_correction_T_min 0.966
_exptl_absorpt_correction_type multi-scan
_exptl_absorpt_process_details '(SADABS; Sheldrick, 2003)'
_exptl_crystal_colour colourless
_exptl_crystal_density_diffrn 1.412
_exptl_crystal_density_method 'not measured'
_exptl_crystal_description plate
_exptl_crystal_F_000 568
_exptl_crystal_size_max 0.40
_exptl_crystal_size_mid 0.35
_exptl_crystal_size_min 0.08
_refine_diff_density_max 0.251
_refine_diff_density_min -0.301
_refine_ls_extinction_method none
_refine_ls_goodness_of_fit_ref 1.063
_refine_ls_hydrogen_treatment constr
_refine_ls_matrix_type full
_refine_ls_number_parameters 174
_refine_ls_number_reflns 2859
_refine_ls_number_restraints 0
_refine_ls_restrained_S_all 1.063
_refine_ls_R_factor_all 0.0524
_refine_ls_R_factor_gt 0.0400
_refine_ls_shift/su_max 0.001
_refine_ls_shift/su_mean 0.000
_refine_ls_structure_factor_coef Fsqd
_refine_ls_weighting_details 'w=1/[\s^2^(Fo^2^)+(0.0548P)^2^+0.3663P] where P=(Fo^2^+2Fc^2^)/3'
_refine_ls_weighting_scheme calc
_refine_ls_wR_factor_gt 0.1006
_refine_ls_wR_factor_ref 0.1077
_reflns_number_gt 2351
_reflns_number_total 2859
_reflns_threshold_expression I>2\s(I)
_cod_data_source_file hb2361.cif
_cod_data_source_block I
_cod_original_sg_symbol_H-M 'P 21/n'
_cod_database_code 2213350
_cod_database_fobs_code 2213350

loop_
_symmetry_equiv_pos_as_xyz
'x, y, z'
'x+1/2, -y+1/2, z+1/2'
'-x, -y, -z'
'-x-1/2, y-1/2, -z-1/2'

loop_
_atom_site_type_symbol
_atom_site_label
_atom_site_fract_x
_atom_site_fract_y
_atom_site_fract_z
_atom_site_U_iso_or_equiv
_atom_site_adp_type
_atom_site_calc_flag
_atom_site_refinement_flags
_atom_site_occupancy
C C1 0.80896(17) 0.55854(6) 0.58422(16) 0.0149(3) Uani d . 1
N N1 0.78526(15) 0.52817(5) 0.43164(13) 0.0162(3) Uani d . 1
C C11 0.70954(17) 0.46878(6) 0.39499(16) 0.0150(3) Uani d . 1
O O11 0.65376(13) 0.42894(5) 0.48877(12) 0.0216(2) Uani d . 1
O O12 0.70481(13) 0.45971(5) 0.23489(11) 0.0185(2) Uani d . 1
C C12 0.63510(19) 0.39661(6) 0.17684(16) 0.0181(3) Uani d . 1
C C13 0.6294(2) 0.39934(7) -0.00381(17) 0.0236(3) Uani d . 1
C C2 0.83290(16) 0.62743(6) 0.59031(16) 0.0142(3) Uani d . 1
C C21 0.81496(17) 0.67041(6) 0.43921(16) 0.0150(3) Uani d . 1
O O21 0.88614(12) 0.73417(4) 0.46946(12) 0.0179(2) Uani d . 1
C C23 1.07494(19) 0.72825(7) 0.44691(18) 0.0204(3) Uani d . 1
C C24 1.07660(18) 0.68280(7) 0.30267(17) 0.0195(3) Uani d . 1
O O23 0.91580(13) 0.64355(4) 0.31326(11) 0.0189(2) Uani d . 1
C C22 0.62001(18) 0.67700(7) 0.36960(17) 0.0191(3) Uani d . 1
O O22 0.50165(13) 0.69769(5) 0.48450(12) 0.0220(2) Uani d . 1
C C3 0.86213(17) 0.65753(7) 0.74049(16) 0.0168(3) Uani d . 1
C C4 0.86634(18) 0.62115(7) 0.88192(16) 0.0187(3) Uani d . 1
C C5 0.84013(18) 0.55357(7) 0.87435(16) 0.0197(3) Uani d . 1
C C6 0.81261(19) 0.52213(7) 0.72655(17) 0.0185(3) Uani d . 1
H H1 0.8325 0.5492 0.3486 0.019 Uiso d R 1
H H12A 0.5129 0.3891 0.2128 0.022 Uiso calc R 1
H H12B 0.7145 0.3603 0.2181 0.022 Uiso calc R 1
H H13A 0.5472 0.4345 -0.0431 0.035 Uiso calc R 1
H H13C 0.5869 0.3570 -0.0485 0.035 Uiso calc R 1
H H13B 0.7504 0.4084 -0.0374 0.035 Uiso calc R 1
H H23A 1.1410 0.7086 0.5425 0.024 Uiso calc R 1
H H23B 1.1285 0.7716 0.4242 0.024 Uiso calc R 1
H H24A 1.0717 0.7082 0.2012 0.023 Uiso calc R 1
H H24B 1.1856 0.6547 0.3092 0.023 Uiso calc R 1
H H22A 0.6152 0.7092 0.2802 0.023 Uiso calc R 1
H H22B 0.5788 0.6339 0.3250 0.023 Uiso calc R 1
H H22 0.4503 0.6647 0.5212 0.033 Uiso calc R 1
H H3 0.8795 0.7039 0.7461 0.020 Uiso calc R 1
H H4 0.8870 0.6425 0.9829 0.022 Uiso calc R 1
H H5 0.8410 0.5286 0.9707 0.024 Uiso calc R 1
H H6 0.7962 0.4757 0.7223 0.022 Uiso calc R 1

loop_
_atom_site_aniso_label
_atom_site_aniso_U_11
_atom_site_aniso_U_22
_atom_site_aniso_U_33
_atom_site_aniso_U_12
_atom_site_aniso_U_13
_atom_site_aniso_U_23
C1 0.0136(6) 0.0167(6) 0.0143(6) 0.0003(5) 0.0012(5) -0.0023(5)
N1 0.0210(6) 0.0147(5) 0.0132(5) -0.0031(4) 0.0033(4) -0.0009(4)
C11 0.0135(6) 0.0155(6) 0.0159(7) 0.0004(5) 0.0007(5) -0.0013(5)
O11 0.0279(5) 0.0186(5) 0.0185(5) -0.0070(4) 0.0027(4) 0.0014(4)
O12 0.0260(5) 0.0147(5) 0.0148(5) -0.0055(4) 0.0018(4) -0.0027(4)
C12 0.0215(7) 0.0138(6) 0.0188(7) -0.0044(5) -0.0002(5) -0.0023(5)
C13 0.0338(8) 0.0185(7) 0.0181(7) -0.0046(6) -0.0007(6) -0.0020(5)
C2 0.0100(6) 0.0164(6) 0.0164(7) 0.0004(5) 0.0023(5) -0.0009(5)
C21 0.0164(6) 0.0123(6) 0.0168(6) -0.0015(5) 0.0038(5) -0.0023(5)
O21 0.0173(5) 0.0125(5) 0.0246(5) -0.0029(4) 0.0055(4) -0.0031(4)
C23 0.0173(7) 0.0192(7) 0.0255(8) -0.0047(5) 0.0072(6) -0.0022(6)
C24 0.0180(7) 0.0215(7) 0.0195(7) -0.0038(5) 0.0053(5) -0.0009(5)
O23 0.0229(5) 0.0168(5) 0.0178(5) -0.0056(4) 0.0080(4) -0.0036(4)
C22 0.0188(7) 0.0193(7) 0.0188(7) -0.0017(5) -0.0008(5) 0.0028(5)
O22 0.0168(5) 0.0209(5) 0.0289(6) 0.0002(4) 0.0041(4) 0.0017(4)
C3 0.0129(6) 0.0180(6) 0.0196(7) 0.0001(5) 0.0020(5) -0.0042(5)
C4 0.0164(6) 0.0247(7) 0.0146(7) 0.0008(5) -0.0019(5) -0.0043(5)
C5 0.0198(7) 0.0240(7) 0.0149(7) 0.0035(5) -0.0012(5) 0.0018(5)
C6 0.0203(7) 0.0163(6) 0.0190(7) 0.0016(5) 0.0017(5) 0.0009(5)

loop_
_atom_type_symbol
_atom_type_description
_atom_type_scat_dispersion_real
_atom_type_scat_dispersion_imag
_atom_type_scat_source
C C 0.0033 0.0016 'International Tables Vol C Tables 4.2.6.8 and 6.1.1.4'
H H 0.0000 0.0000 'International Tables Vol C Tables 4.2.6.8 and 6.1.1.4'
N N 0.0061 0.0033 'International Tables Vol C Tables 4.2.6.8 and 6.1.1.4'
O O 0.0106 0.0060 'International Tables Vol C Tables 4.2.6.8 and 6.1.1.4'

loop_
_geom_angle_atom_site_label_1
_geom_angle_atom_site_label_2
_geom_angle_atom_site_label_3
_geom_angle
_geom_angle_publ_flag
C6 C1 C2 119.93(12) no
C6 C1 N1 121.91(12) no
C2 C1 N1 118.15(11) no
C11 N1 C1 127.82(11) no
C11 N1 H1 115.1 no
C1 N1 H1 117.0 no
O11 C11 O12 124.12(12) no
O11 C11 N1 126.86(12) no
O12 C11 N1 109.02(11) no
C11 O12 C12 115.77(10) no
O12 C12 C13 106.57(11) no
O12 C12 H12A 110.4 no
C13 C12 H12A 110.4 no
O12 C12 H12B 110.4 no
C13 C12 H12B 110.4 no
H12A C12 H12B 108.6 no
C12 C13 H13A 109.5 no
C12 C13 H13C 109.5 no
H13A C13 H13C 109.5 no
C12 C13 H13B 109.5 no
H13A C13 H13B 109.5 no
H13C C13 H13B 109.5 no
C3 C2 C1 118.48(12) no
C3 C2 C21 119.26(12) no
C1 C2 C21 122.12(11) no
O21 C21 O23 105.51(9) no
O21 C21 C22 108.74(10) no
O23 C21 C22 106.62(11) no
O21 C21 C2 111.38(11) no
O23 C21 C2 111.48(10) no
C22 C21 C2 112.74(10) no
C21 O21 C23 104.96(9) no
O21 C23 C24 102.64(11) no
O21 C23 H23A 111.2 no
C24 C23 H23A 111.2 no
O21 C23 H23B 111.2 no
C24 C23 H23B 111.2 no
H23A C23 H23B 109.2 no
O23 C24 C23 103.41(10) no
O23 C24 H24A 111.1 no
C23 C24 H24A 111.1 no
O23 C24 H24B 111.1 no
C23 C24 H24B 111.1 no
H24A C24 H24B 109.0 no
C21 O23 C24 108.29(10) no
O22 C22 C21 112.95(11) no
O22 C22 H22A 109.0 no
C21 C22 H22A 109.0 no
O22 C22 H22B 109.0 no
C21 C22 H22B 109.0 no
H22A C22 H22B 107.8 no
C22 O22 H22 109.5 no
C4 C3 C2 121.47(13) no
C4 C3 H3 119.3 no
C2 C3 H3 119.3 no
C5 C4 C3 119.47(13) no
C5 C4 H4 120.3 no
C3 C4 H4 120.3 no
C4 C5 C6 120.37(13) no
C4 C5 H5 119.8 no
C6 C5 H5 119.8 no
C5 C6 C1 120.27(13) no
C5 C6 H6 119.9 no
C1 C6 H6 119.9 no

loop_
_geom_bond_atom_site_label_1
_geom_bond_atom_site_label_2
_geom_bond_distance
_geom_bond_publ_flag
C1 C6 1.3971(19) no
C1 C2 1.4090(18) no
C1 N1 1.4139(17) no
N1 C11 1.3555(17) no
N1 H1 0.9060 no
C11 O11 1.2185(16) no
C11 O12 1.3464(16) no
O12 C12 1.4512(15) no
C12 C13 1.5059(19) no
C12 H12A 0.99 no
C12 H12B 0.99 no
C13 H13A 0.98 no
C13 H13C 0.98 no
C13 H13B 0.98 no
C2 C3 1.3968(18) no
C2 C21 1.5306(18) no
C21 O21 1.4133(15) no
C21 O23 1.4420(15) no
C21 C22 1.5300(19) no
O21 C23 1.4369(17) no
C23 C24 1.5169(19) no
C23 H23A 0.99 no
C23 H23B 0.99 no
C24 O23 1.4459(16) no
C24 H24A 0.99 no
C24 H24B 0.99 no
C22 O22 1.4122(17) no
C22 H22A 0.99 no
C22 H22B 0.99 no
O22 H22 0.84 no
C3 C4 1.390(2) no
C3 H3 0.95 no
C4 C5 1.385(2) no
C4 H4 0.95 no
C5 C6 1.390(2) no
C5 H5 0.95 no
C6 H6 0.95 no

loop_
_geom_hbond_atom_site_label_D
_geom_hbond_atom_site_label_H
_geom_hbond_atom_site_label_A
_geom_hbond_site_symmetry_A
_geom_hbond_distance_DH
_geom_hbond_distance_HA
_geom_hbond_distance_DA
_geom_hbond_angle_DHA
_geom_hbond_publ_flag
N1 H1 O23 . 0.91 2.04 2.7451(14) 134 y
O22 H22 O11 3_666 0.84 2.05 2.8324(14) 155 y

loop_
_geom_torsion_atom_site_label_1
_geom_torsion_atom_site_label_2
_geom_torsion_atom_site_label_3
_geom_torsion_atom_site_label_4
_geom_torsion
_geom_torsion_publ_flag
C6 C1 N1 C11 22.4(2) no
C2 C1 N1 C11 -158.84(13) y
C1 N1 C11 O11 -3.2(2) no
C1 N1 C11 O12 176.87(12) y
O11 C11 O12 C12 -2.81(18) no
N1 C11 O12 C12 177.10(11) y
C11 O12 C12 C13 175.90(11) y
C6 C1 C2 C3 0.77(18) no
N1 C1 C2 C3 -177.99(11) no
C6 C1 C2 C21 -174.92(11) no
N1 C1 C2 C21 6.32(18) no
C3 C2 C21 O21 18.48(16) no
C1 C2 C21 O21 -165.86(11) y
C3 C2 C21 O23 136.05(12) no
C1 C2 C21 O23 -48.29(16) y
C3 C2 C21 C22 -104.07(13) no
C1 C2 C21 C22 71.59(15) y
O23 C21 O21 C23 -35.06(13) no
C22 C21 O21 C23 -149.12(11) no
C2 C21 O21 C23 86.06(12) no
C21 O21 C23 C24 39.27(13) no
O21 C23 C24 O23 -28.36(13) no
O21 C21 O23 C24 16.27(14) no
C22 C21 O23 C24 131.78(11) no
C2 C21 O23 C24 -104.78(12) no
C23 C24 O23 C21 7.74(14) no
O21 C21 C22 O22 -71.69(13) no
O23 C21 C22 O22 174.98(10) no
C2 C21 C22 O22 52.33(15) y
C1 C2 C3 C4 -0.55(18) no
C21 C2 C3 C4 175.27(12) no
C2 C3 C4 C5 -0.33(19) no
C3 C4 C5 C6 1.0(2) no
C4 C5 C6 C1 -0.8(2) no
C2 C1 C6 C5 -0.12(19) no
N1 C1 C6 C5 178.59(12) no

loop_
_cod_related_entry_id
_cod_related_entry_database
_cod_related_entry_code
1 ChemSpider 21124723
